data_7021245
loop_
_publ_author_name
'Li, Junye'
'Zheng, Tingting'
'Sun, Hongjian'
'Xu, Wengang'
'Li, Xiaoyan'

_publ_section_title
;
 Selective C-F/C-H bond activation of fluoroarenes by cobalt complex
 supported with phosphine ligands.
;
_journal_issue 16
_journal_name_full 'Dalton transactions (Cambridge, England : 2003)'
_journal_page_first 5740
_journal_page_last 5748
_journal_paper_doi 10.1039/c3dt33074e
_journal_volume 42
_journal_year 2013
_chemical_formula_moiety 'C15 H27 Co F5 P3'
_chemical_formula_sum 'C15 H27 Co F5 P3'
_chemical_formula_weight 454.21
_chemical_name_systematic
;
?
;
_space_group_IT_number 14
_symmetry_cell_setting monoclinic
_symmetry_space_group_name_Hall '-P 2yn'
_symmetry_space_group_name_H-M 'P 1 21/n 1'
_atom_sites_solution_hydrogens geom
_atom_sites_solution_primary direct
_atom_sites_solution_secondary difmap
_audit_creation_method SHELXL-97
_cell_angle_alpha 90.00
_cell_angle_beta 92.98(3)
_cell_angle_gamma 90.00
_cell_formula_units_Z 4
_cell_length_a 13.243(3)
_cell_length_b 11.838(2)
_cell_length_c 13.762(3)
_cell_measurement_reflns_used 2356
_cell_measurement_temperature 150(2)
_cell_measurement_theta_max 23.00
_cell_measurement_theta_min 2.31
_cell_volume 2154.6(8)
_computing_cell_refinement 'Bruker XSCANS'
_computing_data_collection 'Bruker XSCANS'
_computing_data_reduction 'Bruker SHELXTL'
_computing_molecular_graphics 'Bruker SHELXTL'
_computing_publication_material 'Bruker SHELXTL'
_computing_structure_refinement 'SHELXL-97 (Sheldrick, 1997)'
_computing_structure_solution 'SHELXS-97 (Sheldrick, 1990)'
_diffrn_ambient_temperature 150(2)
_diffrn_measured_fraction_theta_full 0.943
_diffrn_measured_fraction_theta_max 0.943
_diffrn_measurement_device_type 'CCD area detector'
_diffrn_measurement_method '\w scans'
_diffrn_radiation_monochromator graphite
_diffrn_radiation_source 'fine-focus sealed tube'
_diffrn_radiation_type MoK\a
_diffrn_radiation_wavelength 0.71073
_diffrn_reflns_av_R_equivalents 0.0173
_diffrn_reflns_av_sigmaI/netI 0.0216
_diffrn_reflns_limit_h_max 7
_diffrn_reflns_limit_h_min -15
_diffrn_reflns_limit_k_max 14
_diffrn_reflns_limit_k_min -12
_diffrn_reflns_limit_l_max 16
_diffrn_reflns_limit_l_min -16
_diffrn_reflns_number 7066
_diffrn_reflns_theta_full 25.00
_diffrn_reflns_theta_max 25.00
_diffrn_reflns_theta_min 2.31
_exptl_absorpt_coefficient_mu 1.056
_exptl_absorpt_correction_T_max 0.8246
_exptl_absorpt_correction_T_min 0.7782
_exptl_absorpt_correction_type multi-scan
_exptl_absorpt_process_details sadbas
_exptl_crystal_colour GREEN
_exptl_crystal_density_diffrn 1.400
_exptl_crystal_density_method 'not measured'
_exptl_crystal_description BLOCK
_exptl_crystal_F_000 936
_exptl_crystal_size_max 0.25
_exptl_crystal_size_mid 0.22
_exptl_crystal_size_min 0.19
_refine_diff_density_max 0.582
_refine_diff_density_min -0.299
_refine_diff_density_rms 0.058
_refine_ls_extinction_method none
_refine_ls_goodness_of_fit_ref 1.044
_refine_ls_hydrogen_treatment mixed
_refine_ls_matrix_type full
_refine_ls_number_parameters 235
_refine_ls_number_reflns 3582
_refine_ls_number_restraints 0
_refine_ls_restrained_S_all 1.044
_refine_ls_R_factor_all 0.0492
_refine_ls_R_factor_gt 0.0370
_refine_ls_shift/su_max 0.000
_refine_ls_shift/su_mean 0.000
_refine_ls_structure_factor_coef Fsqd
_refine_ls_weighting_details 'calc w=1/[\s^2^(Fo^2^)+(0.0609P)^2^+0.5603P] where P=(Fo^2^+2Fc^2^)/3'
_refine_ls_weighting_scheme calc
_refine_ls_wR_factor_gt 0.0942
_refine_ls_wR_factor_ref 0.1001
_reflns_number_gt 2879
_reflns_number_total 3582
_reflns_threshold_expression >2sigma(I)
_cod_data_source_file c3dt33074e.txt
_cod_data_source_block 2
_cod_depositor_comments
;
The following automatic conversions were performed:

'_symmetry_cell_setting' value 'Monoclinic' changed to 'monoclinic'
according to /home/saulius/struct/CIF-dictionaries/cif_core.dic
dictionary named 'cif_core.dic' version 2.4.2 from 2011-04-26.

Automatic conversion script
Id: cif_fix_values 1891 2012-01-12 08:04:46Z andrius 
;
_cod_original_cell_volume 2154.6(7)
_cod_original_sg_symbol_H-M 'P2(1)/n '
_cod_database_code 7021245

loop_
_symmetry_equiv_pos_as_xyz
'x, y, z'
'-x+1/2, y+1/2, -z+1/2'
'-x, -y, -z'
'x-1/2, -y-1/2, z-1/2'

loop_
_atom_site_label
_atom_site_type_symbol
_atom_site_fract_x
_atom_site_fract_y
_atom_site_fract_z
_atom_site_U_iso_or_equiv
_atom_site_adp_type
_atom_site_occupancy
_atom_site_symmetry_multiplicity
_atom_site_calc_flag
_atom_site_refinement_flags
Co1 Co 0.74593(3) 0.76842(3) 0.02091(3) 0.03889(14) Uani 1 1 d .
P1 P 0.58122(6) 0.77584(6) 0.04858(5) 0.04171(18) Uani 1 1 d .
P2 P 0.79815(7) 0.62615(7) 0.11689(6) 0.0524(2) Uani 1 1 d .
P3 P 0.74077(6) 0.69348(7) -0.12796(5) 0.0495(2) Uani 1 1 d .
F1 F 0.69217(18) 1.00927(18) -0.07489(15) 0.0740(6) Uani 1 1 d .
F2 F 0.7687(2) 1.21490(19) -0.04799(17) 0.0861(7) Uani 1 1 d .
F3 F 0.9343(2) 1.2487(2) 0.07331(19) 0.0886(7) Uani 1 1 d .
F4 F 1.0183(2) 1.0732(2) 0.1730(2) 0.0938(8) Uani 1 1 d .
F5 F 0.93978(19) 0.8657(2) 0.15392(19) 0.0863(7) Uani 1 1 d .
C1 C 0.5548(3) 0.8660(3) 0.1518(2) 0.0609(8) Uani 1 1 d .
H1A H 0.4816 0.8707 0.1581 0.091 Uiso 1 1 calc R
H1B H 0.5820 0.9417 0.1412 0.091 Uiso 1 1 calc R
H1C H 0.5867 0.8338 0.2114 0.091 Uiso 1 1 calc R
C2 C 0.4983(3) 0.8399(3) -0.0474(3) 0.0615(9) Uani 1 1 d .
H2A H 0.4938 0.7899 -0.1042 0.092 Uiso 1 1 calc R
H2B H 0.5262 0.9130 -0.0659 0.092 Uiso 1 1 calc R
H2C H 0.4307 0.8510 -0.0232 0.092 Uiso 1 1 calc R
C3 C 0.5055(4) 0.6522(3) 0.0758(4) 0.0682(10) Uani 1 1 d .
H3A H 0.534(3) 0.614(4) 0.130(3) 0.064(11) Uiso 1 1 d .
H3B H 0.444(4) 0.675(4) 0.091(3) 0.088(15) Uiso 1 1 d .
C4 C 0.7808(3) 0.6518(4) 0.2453(2) 0.0715(11) Uani 1 1 d .
H4A H 0.7084 0.6581 0.2560 0.107 Uiso 1 1 calc R
H4B H 0.8149 0.7222 0.2652 0.107 Uiso 1 1 calc R
H4C H 0.8097 0.5890 0.2838 0.107 Uiso 1 1 calc R
C5 C 0.7449(4) 0.4841(3) 0.1019(4) 0.0918(14) Uani 1 1 d .
H5A H 0.7709 0.4358 0.1554 0.138 Uiso 1 1 calc R
H5B H 0.7643 0.4523 0.0398 0.138 Uiso 1 1 calc R
H5C H 0.6710 0.4881 0.1025 0.138 Uiso 1 1 calc R
C6 C 0.9337(3) 0.5936(4) 0.1199(3) 0.0761(11) Uani 1 1 d .
H6A H 0.9722 0.6589 0.1452 0.114 Uiso 1 1 calc R
H6B H 0.9536 0.5762 0.0540 0.114 Uiso 1 1 calc R
H6C H 0.9476 0.5282 0.1623 0.114 Uiso 1 1 calc R
C7 C 0.6444(3) 0.5922(3) -0.1685(3) 0.0684(10) Uani 1 1 d .
H7A H 0.6515 0.5750 -0.2375 0.103 Uiso 1 1 calc R
H7B H 0.5773 0.6243 -0.1598 0.103 Uiso 1 1 calc R
H7C H 0.6524 0.5227 -0.1302 0.103 Uiso 1 1 calc R
C8 C 0.8524(3) 0.6171(5) -0.1623(4) 0.1006(18) Uani 1 1 d .
H8A H 0.9129 0.6617 -0.1447 0.151 Uiso 1 1 calc R
H8B H 0.8483 0.6038 -0.2327 0.151 Uiso 1 1 calc R
H8C H 0.8562 0.5445 -0.1281 0.151 Uiso 1 1 calc R
C9 C 0.7280(6) 0.8002(4) -0.2239(3) 0.112(2) Uani 1 1 d .
H9A H 0.7770 0.8610 -0.2103 0.168 Uiso 1 1 calc R
H9B H 0.6594 0.8314 -0.2261 0.168 Uiso 1 1 calc R
H9C H 0.7408 0.7655 -0.2867 0.168 Uiso 1 1 calc R
C10 C 0.8110(3) 0.9241(3) 0.0369(2) 0.0501(7) Uani 1 1 d .
C11 C 0.7762(2) 1.0192(3) -0.0119(2) 0.0471(7) Uani 1 1 d .
C12 C 0.8139(3) 1.1250(3) -0.0007(2) 0.0582(8) Uani 1 1 d .
C13 C 0.8963(3) 1.1442(3) 0.0609(3) 0.0614(9) Uani 1 1 d .
C14 C 0.9365(3) 1.0537(3) 0.1111(2) 0.0598(8) Uani 1 1 d .
C15 C 0.8951(3) 0.9491(3) 0.1006(2) 0.0561(8) Uani 1 1 d .
H3 H 0.505(3) 0.599(4) 0.017(3) 0.081(13) Uiso 1 1 d .

loop_
_atom_site_aniso_label
_atom_site_aniso_U_11
_atom_site_aniso_U_22
_atom_site_aniso_U_33
_atom_site_aniso_U_23
_atom_site_aniso_U_13
_atom_site_aniso_U_12
Co1 0.0397(2) 0.0350(2) 0.0415(2) -0.00202(15) -0.00287(14) 0.00247(15)
P1 0.0424(4) 0.0340(4) 0.0486(4) -0.0052(3) 0.0009(3) 0.0027(3)
P2 0.0543(5) 0.0446(4) 0.0575(5) 0.0062(3) -0.0032(3) 0.0132(4)
P3 0.0538(5) 0.0489(5) 0.0461(4) -0.0088(3) 0.0066(3) -0.0078(3)
F1 0.0838(15) 0.0593(12) 0.0753(12) -0.0001(10) -0.0317(11) 0.0034(11)
F2 0.124(2) 0.0517(12) 0.0806(14) 0.0145(10) -0.0180(13) -0.0057(13)
F3 0.1054(19) 0.0634(15) 0.0956(17) -0.0018(12) -0.0073(14) -0.0315(13)
F4 0.0824(16) 0.0883(17) 0.1065(17) -0.0048(14) -0.0354(13) -0.0259(13)
F5 0.0830(16) 0.0673(14) 0.1044(17) 0.0147(12) -0.0359(13) -0.0007(12)
C1 0.066(2) 0.058(2) 0.0590(18) -0.0139(15) 0.0065(15) 0.0103(17)
C2 0.056(2) 0.061(2) 0.067(2) -0.0061(16) -0.0108(15) 0.0125(16)
C3 0.060(2) 0.049(2) 0.096(3) 0.001(2) 0.012(2) -0.0088(18)
C4 0.075(2) 0.084(3) 0.0560(19) 0.0187(18) 0.0031(17) 0.023(2)
C5 0.106(4) 0.045(2) 0.121(4) 0.018(2) -0.024(3) 0.007(2)
C6 0.064(2) 0.078(3) 0.086(3) 0.011(2) 0.0013(19) 0.032(2)
C7 0.065(2) 0.063(2) 0.077(2) -0.0274(18) 0.0063(17) -0.0094(18)
C8 0.061(3) 0.143(5) 0.100(3) -0.065(3) 0.022(2) -0.008(3)
C9 0.213(7) 0.080(3) 0.043(2) 0.0033(19) 0.007(3) -0.034(4)
C10 0.0541(18) 0.0441(17) 0.0530(17) -0.0038(13) 0.0103(13) 0.0001(13)
C11 0.0553(18) 0.0436(16) 0.0413(14) -0.0031(12) -0.0062(12) -0.0021(13)
C12 0.078(2) 0.0466(19) 0.0500(17) 0.0031(13) 0.0069(15) -0.0086(16)
C13 0.067(2) 0.056(2) 0.0613(19) -0.0096(16) 0.0048(16) -0.0184(17)
C14 0.058(2) 0.062(2) 0.0587(18) -0.0061(16) -0.0052(15) -0.0103(17)
C15 0.0489(18) 0.054(2) 0.0643(19) 0.0033(15) -0.0063(14) -0.0005(15)

loop_
_atom_type_symbol
_atom_type_description
_atom_type_scat_dispersion_real
_atom_type_scat_dispersion_imag
_atom_type_scat_source
C C 0.0033 0.0016 'International Tables Vol C Tables 4.2.6.8 and 6.1.1.4'
H H 0.0000 0.0000 'International Tables Vol C Tables 4.2.6.8 and 6.1.1.4'
F F 0.0171 0.0103 'International Tables Vol C Tables 4.2.6.8 and 6.1.1.4'
P P 0.1023 0.0942 'International Tables Vol C Tables 4.2.6.8 and 6.1.1.4'
Co Co 0.3494 0.9721 'International Tables Vol C Tables 4.2.6.8 and 6.1.1.4'

loop_
_geom_angle_atom_site_label_1
_geom_angle_atom_site_label_2
_geom_angle_atom_site_label_3
_geom_angle
C10 Co1 P2 120.16(10)
C10 Co1 P3 116.79(9)
P2 Co1 P3 103.74(4)
C10 Co1 P1 110.86(9)
P2 Co1 P1 101.78(4)
P3 Co1 P1 100.87(4)
C3 P1 C1 100.3(2)
C3 P1 C2 99.5(2)
C1 P1 C2 100.76(17)
C3 P1 Co1 123.74(16)
C1 P1 Co1 112.55(13)
C2 P1 Co1 116.47(13)
C4 P2 C5 101.3(2)
C4 P2 C6 100.71(19)
C5 P2 C6 100.4(2)
C4 P2 Co1 113.49(13)
C5 P2 Co1 121.45(15)
C6 P2 Co1 116.47(14)
C8 P3 C7 99.2(2)
C8 P3 C9 101.7(3)
C7 P3 C9 101.4(2)
C8 P3 Co1 116.79(16)
C7 P3 Co1 122.14(13)
C9 P3 Co1 112.67(15)
P1 C1 H1A 109.5
P1 C1 H1B 109.5
H1A C1 H1B 109.5
P1 C1 H1C 109.5
H1A C1 H1C 109.5
H1B C1 H1C 109.5
P1 C2 H2A 109.5
P1 C2 H2B 109.5
H2A C2 H2B 109.5
P1 C2 H2C 109.5
H2A C2 H2C 109.5
H2B C2 H2C 109.5
P1 C3 H3A 110(2)
P1 C3 H3B 109(3)
H3A C3 H3B 108(4)
P1 C3 H3 108(2)
H3A C3 H3 108(4)
H3B C3 H3 114(4)
P2 C4 H4A 109.5
P2 C4 H4B 109.5
H4A C4 H4B 109.5
P2 C4 H4C 109.5
H4A C4 H4C 109.5
H4B C4 H4C 109.5
P2 C5 H5A 109.5
P2 C5 H5B 109.5
H5A C5 H5B 109.5
P2 C5 H5C 109.5
H5A C5 H5C 109.5
H5B C5 H5C 109.5
P2 C6 H6A 109.5
P2 C6 H6B 109.5
H6A C6 H6B 109.5
P2 C6 H6C 109.5
H6A C6 H6C 109.5
H6B C6 H6C 109.5
P3 C7 H7A 109.5
P3 C7 H7B 109.5
H7A C7 H7B 109.5
P3 C7 H7C 109.5
H7A C7 H7C 109.5
H7B C7 H7C 109.5
P3 C8 H8A 109.5
P3 C8 H8B 109.5
H8A C8 H8B 109.5
P3 C8 H8C 109.5
H8A C8 H8C 109.5
H8B C8 H8C 109.5
P3 C9 H9A 109.5
P3 C9 H9B 109.5
H9A C9 H9B 109.5
P3 C9 H9C 109.5
H9A C9 H9C 109.5
H9B C9 H9C 109.5
C11 C10 C15 111.3(3)
C11 C10 Co1 123.8(2)
C15 C10 Co1 124.8(2)
C12 C11 C10 126.1(3)
C12 C11 F1 115.5(3)
C10 C11 F1 118.4(3)
C11 C12 C13 120.2(3)
C11 C12 F2 121.0(3)
C13 C12 F2 118.8(3)
F3 C13 C12 121.0(3)
F3 C13 C14 121.6(3)
C12 C13 C14 117.4(3)
C15 C14 F4 121.6(3)
C15 C14 C13 121.0(3)
F4 C14 C13 117.4(3)
F5 C15 C14 116.5(3)
F5 C15 C10 119.6(3)
C14 C15 C10 123.9(3)

loop_
_geom_bond_atom_site_label_1
_geom_bond_atom_site_label_2
_geom_bond_distance
Co1 C10 2.041(3)
Co1 P2 2.2281(9)
Co1 P3 2.2304(9)
Co1 P1 2.2355(10)
P1 C3 1.824(4)
P1 C1 1.824(3)
P1 C2 1.837(3)
P2 C4 1.819(4)
P2 C5 1.831(4)
P2 C6 1.834(4)
P3 C8 1.817(5)
P3 C7 1.818(4)
P3 C9 1.829(5)
F1 C11 1.380(4)
F2 C12 1.369(4)
F3 C13 1.343(4)
F4 C14 1.362(4)
F5 C15 1.349(4)
C1 H1A 0.9800
C1 H1B 0.9800
C1 H1C 0.9800
C2 H2A 0.9800
C2 H2B 0.9800
C2 H2C 0.9800
C3 H3A 0.94(4)
C3 H3B 0.90(5)
C3 H3 1.03(5)
C4 H4A 0.9800
C4 H4B 0.9800
C4 H4C 0.9800
C5 H5A 0.9800
C5 H5B 0.9800
C5 H5C 0.9800
C6 H6A 0.9800
C6 H6B 0.9800
C6 H6C 0.9800
C7 H7A 0.9800
C7 H7B 0.9800
C7 H7C 0.9800
C8 H8A 0.9800
C8 H8B 0.9800
C8 H8C 0.9800
C9 H9A 0.9800
C9 H9B 0.9800
C9 H9C 0.9800
C10 C11 1.377(4)
C10 C15 1.413(5)
C11 C12 1.355(5)
C12 C13 1.365(5)
C13 C14 1.368(5)
C14 C15 1.359(5)
